data_4331591
loop_
_publ_author_name
'Harrop, Todd C.'
'Olmstead, Marilyn M.'
'Mascharak, Pradip K.'

_publ_section_title
;
 Modeling the active site of nitrile hydratase: synthetic strategies to
 ensure simultaneous coordination of carboxamido-N and thiolato-S to
 Fe(III) centers.
;
_journal_issue 25
_journal_name_full 'Inorganic chemistry'
_journal_page_first 9527
_journal_page_last 9533
_journal_paper_doi 10.1021/ic051183z
_journal_volume 44
_journal_year 2005
_chemical_formula_moiety "'C32 H20 Co N4 O2 S2,0.5(C2 H3 N),0.5(H2 O),(C8 H20 N)'"
_chemical_formula_sum 'C41 H42.5 Co N5.5 O2.5 S2'
_chemical_formula_weight 775.35
_chemical_name_common '[Et~4~N][Co(AqPepS)~2~]^.^0.5CH~3~CN^.^0.5H~2~O '
_chemical_name_systematic
; 
 ? 
;
_space_group_IT_number 15
_symmetry_cell_setting monoclinic
_symmetry_space_group_name_Hall '-C 2yc'
_symmetry_space_group_name_H-M 'C 1 2/c 1'
_atom_sites_solution_hydrogens geom
_atom_sites_solution_primary direct
_atom_sites_solution_secondary difmap
_audit_creation_method SHELXL-97
_cell_angle_alpha 90.00
_cell_angle_beta 90.967(4)
_cell_angle_gamma 90.00
_cell_formula_units_Z 8
_cell_length_a 23.046(4)
_cell_length_b 12.307(2)
_cell_length_c 25.936(4)
_cell_measurement_reflns_used 974
_cell_measurement_temperature 93(2)
_cell_measurement_theta_max 30.0
_cell_measurement_theta_min 3.6
_cell_volume 7355(2)
_computing_cell_refinement 'SMART 5.054 (Bruker, 2002)'
_computing_data_collection 'SMART 5.054 (Bruker, 2002)'
_computing_data_reduction 'SAINT 6.35 (Bruker, 2002)'
_computing_molecular_graphics 'SHELXTL 5.1 (Sheldrick, 1994)'
_computing_publication_material 'SHELXL-97 (Sheldrick, 1997)'
_computing_structure_refinement 'SHELXL-97 (Sheldrick, 1997)'
_computing_structure_solution 'SHELXS-97 (Sheldrick, 1990)'
_diffrn_ambient_temperature 93(2)
_diffrn_detector_area_resol_mean 8.3
_diffrn_measured_fraction_theta_full 0.992
_diffrn_measured_fraction_theta_max 0.992
_diffrn_measurement_device_type 'Bruker SMART 1000'
_diffrn_measurement_method \w
_diffrn_radiation_monochromator graphite
_diffrn_radiation_source 'normal-focus sealed tube'
_diffrn_radiation_type MoK\a
_diffrn_radiation_wavelength 0.71073
_diffrn_reflns_av_R_equivalents 0.034
_diffrn_reflns_av_sigmaI/netI 0.029
_diffrn_reflns_limit_h_max 32
_diffrn_reflns_limit_h_min -32
_diffrn_reflns_limit_k_max 17
_diffrn_reflns_limit_k_min -17
_diffrn_reflns_limit_l_max 37
_diffrn_reflns_limit_l_min -37
_diffrn_reflns_number 49842
_diffrn_reflns_theta_full 30.51
_diffrn_reflns_theta_max 30.51
_diffrn_reflns_theta_min 2.34
_diffrn_standards_number 0
_exptl_absorpt_coefficient_mu 0.627
_exptl_absorpt_correction_T_max 0.923
_exptl_absorpt_correction_T_min 0.728
_exptl_absorpt_correction_type multi-scan
_exptl_absorpt_process_details 'SADABS 2.05 (Sheldrick, 2002)'
_exptl_crystal_colour black
_exptl_crystal_density_diffrn 1.400
_exptl_crystal_density_method 'not measured'
_exptl_crystal_description block
_exptl_crystal_F_000 3248
_exptl_crystal_size_max 0.54
_exptl_crystal_size_mid 0.26
_exptl_crystal_size_min 0.13
_refine_diff_density_max 0.822
_refine_diff_density_min -0.478
_refine_diff_density_rms 0.075
_refine_ls_extinction_method none
_refine_ls_goodness_of_fit_ref 1.039
_refine_ls_hydrogen_treatment mixed
_refine_ls_matrix_type full
_refine_ls_number_parameters 465
_refine_ls_number_reflns 11138
_refine_ls_number_restraints 10
_refine_ls_restrained_S_all 1.041
_refine_ls_R_factor_all 0.0634
_refine_ls_R_factor_gt 0.0416
_refine_ls_shift/su_max 0.002
_refine_ls_shift/su_mean 0.000
_refine_ls_structure_factor_coef Fsqd
_refine_ls_weighting_details 'calc w=1/[\s^2^(Fo^2^)+(0.0435P)^2^+16.3249P] where P=(Fo^2^+2Fc^2^)/3'
_refine_ls_weighting_scheme calc
_refine_ls_wR_factor_gt 0.0971
_refine_ls_wR_factor_ref 0.1126
_reflns_number_gt 8582
_reflns_number_total 11138
_reflns_threshold_expression I>2\s(I)
_cod_data_source_file ic051183zsup3.cif
_cod_data_source_block mn1507
_cod_depositor_comments 'Adding full bibliography for 4331591.cif.'
_cod_original_sg_symbol_H-M 'C 2/c'
_cod_original_formula_sum 'C41 H42.50 Co N5.50 O2.50 S2'
_cod_database_code 4331591

loop_
_symmetry_equiv_pos_as_xyz
'x, y, z'
'-x, y, -z+1/2'
'x+1/2, y+1/2, z'
'-x+1/2, y+1/2, -z+1/2'
'-x, -y, -z'
'x, -y, z-1/2'
'-x+1/2, -y+1/2, -z'
'x+1/2, -y+1/2, z-1/2'

loop_
_atom_site_label
_atom_site_type_symbol
_atom_site_fract_x
_atom_site_fract_y
_atom_site_fract_z
_atom_site_U_iso_or_equiv
_atom_site_adp_type
_atom_site_occupancy
_atom_site_symmetry_multiplicity
_atom_site_calc_flag
_atom_site_refinement_flags
_atom_site_disorder_assembly
_atom_site_disorder_group
Co1 Co 0.343456(10) 0.602173(19) 0.121266(9) 0.01733(6) Uani 1 1 d . . .
S1 S 0.33979(2) 0.50338(4) 0.191386(18) 0.02240(10) Uani 1 1 d . . .
S2 S 0.272247(19) 0.70781(4) 0.146425(19) 0.02206(10) Uani 1 1 d . . .
O1 O 0.42463(7) 0.84305(12) 0.20477(6) 0.0308(3) Uani 1 1 d . . .
O2 O 0.22398(7) 0.36446(14) 0.08579(7) 0.0418(4) Uani 1 1 d . . .
N1 N 0.39730(6) 0.71061(12) 0.14810(6) 0.0182(3) Uani 1 1 d . . .
N2 N 0.34847(6) 0.68533(12) 0.05658(6) 0.0188(3) Uani 1 1 d . . .
N3 N 0.29539(7) 0.49247(13) 0.08744(6) 0.0205(3) Uani 1 1 d . . .
N4 N 0.40860(7) 0.51398(12) 0.09604(6) 0.0197(3) Uani 1 1 d . . .
C1 C 0.36355(8) 0.57995(15) 0.24401(7) 0.0202(3) Uani 1 1 d . . .
C2 C 0.35607(8) 0.52819(17) 0.29199(7) 0.0243(4) Uani 1 1 d . . .
H2 H 0.3386 0.4583 0.2928 0.029 Uiso 1 1 calc R . .
C3 C 0.37343(9) 0.57615(19) 0.33788(8) 0.0286(4) Uani 1 1 d . . .
H3 H 0.3678 0.5395 0.3696 0.034 Uiso 1 1 calc R . .
C4 C 0.39926(9) 0.67861(19) 0.33731(8) 0.0304(4) Uani 1 1 d . . .
H4 H 0.4116 0.7122 0.3686 0.037 Uiso 1 1 calc R . .
C5 C 0.40669(9) 0.73069(17) 0.29071(8) 0.0268(4) Uani 1 1 d . . .
H5 H 0.4240 0.8007 0.2907 0.032 Uiso 1 1 calc R . .
C6 C 0.38950(8) 0.68383(15) 0.24312(7) 0.0210(3) Uani 1 1 d . . .
C7 C 0.40426(8) 0.75087(15) 0.19676(7) 0.0205(3) Uani 1 1 d . . .
C8 C 0.42178(8) 0.76977(14) 0.10747(7) 0.0196(3) Uani 1 1 d . . .
C9 C 0.47101(8) 0.83549(15) 0.10915(8) 0.0237(4) Uani 1 1 d . . .
H9 H 0.4915 0.8453 0.1409 0.028 Uiso 1 1 calc R . .
C10 C 0.49080(9) 0.88752(16) 0.06439(8) 0.0278(4) Uani 1 1 d . . .
H10 H 0.5253 0.9297 0.0665 0.033 Uiso 1 1 calc R . .
C11 C 0.46183(9) 0.87930(17) 0.01776(8) 0.0284(4) Uani 1 1 d . . .
H11 H 0.4752 0.9177 -0.0115 0.034 Uiso 1 1 calc R . .
C12 C 0.41190(8) 0.81304(15) 0.01386(7) 0.0232(4) Uani 1 1 d . . .
C13 C 0.37847(9) 0.79848(17) -0.03215(8) 0.0267(4) Uani 1 1 d . . .
H13 H 0.3888 0.8354 -0.0628 0.032 Uiso 1 1 calc R . .
C14 C 0.33127(9) 0.73074(17) -0.03198(8) 0.0268(4) Uani 1 1 d . . .
H14 H 0.3079 0.7221 -0.0622 0.032 Uiso 1 1 calc R . .
C15 C 0.31771(8) 0.67415(16) 0.01333(7) 0.0230(4) Uani 1 1 d . . .
H15 H 0.2854 0.6263 0.0129 0.028 Uiso 1 1 calc R . .
C16 C 0.39400(8) 0.75631(14) 0.05824(7) 0.0190(3) Uani 1 1 d . . .
C17 C 0.20780(8) 0.63348(16) 0.14638(7) 0.0224(4) Uani 1 1 d . . .
C18 C 0.16046(9) 0.68870(18) 0.16804(8) 0.0280(4) Uani 1 1 d . . .
H18 H 0.1659 0.7609 0.1801 0.034 Uiso 1 1 calc R . .
C19 C 0.10625(9) 0.6411(2) 0.17227(8) 0.0327(5) Uani 1 1 d . . .
H19 H 0.0752 0.6801 0.1872 0.039 Uiso 1 1 calc R . .
C20 C 0.09784(9) 0.5359(2) 0.15455(9) 0.0338(5) Uani 1 1 d . . .
H20 H 0.0610 0.5019 0.1575 0.041 Uiso 1 1 calc R . .
C21 C 0.14337(9) 0.48107(18) 0.13257(8) 0.0299(4) Uani 1 1 d . . .
H21 H 0.1370 0.4091 0.1205 0.036 Uiso 1 1 calc R . .
C22 C 0.19911(8) 0.52725(17) 0.12722(7) 0.0247(4) Uani 1 1 d . . .
C23 C 0.24119(9) 0.45618(17) 0.09892(8) 0.0261(4) Uani 1 1 d . . .
C24 C 0.32894(8) 0.42901(15) 0.05380(7) 0.0228(4) Uani 1 1 d . . .
C25 C 0.30943(9) 0.35960(17) 0.01469(8) 0.0279(4) Uani 1 1 d . . .
H25 H 0.2689 0.3498 0.0092 0.034 Uiso 1 1 calc R . .
C26 C 0.34869(10) 0.30388(18) -0.01681(8) 0.0323(5) Uani 1 1 d . . .
H26 H 0.3339 0.2591 -0.0439 0.039 Uiso 1 1 calc R . .
C27 C 0.40737(10) 0.31229(18) -0.00961(8) 0.0326(5) Uani 1 1 d . . .
H27 H 0.4329 0.2722 -0.0308 0.039 Uiso 1 1 calc R . .
C28 C 0.42977(9) 0.38126(17) 0.02962(8) 0.0267(4) Uani 1 1 d . . .
C29 C 0.48941(9) 0.39469(18) 0.04110(9) 0.0318(4) Uani 1 1 d . . .
H29 H 0.5175 0.3558 0.0221 0.038 Uiso 1 1 calc R . .
C30 C 0.50662(9) 0.46385(18) 0.07971(9) 0.0308(4) Uani 1 1 d . . .
H30 H 0.5466 0.4713 0.0885 0.037 Uiso 1 1 calc R . .
C31 C 0.46482(8) 0.52355(16) 0.10625(7) 0.0238(4) Uani 1 1 d . . .
H31 H 0.4773 0.5726 0.1325 0.029 Uiso 1 1 calc R . .
C32 C 0.39011(8) 0.44115(15) 0.05952(7) 0.0214(4) Uani 1 1 d . . .
N5 N 0.33262(7) 0.10562(14) 0.15345(7) 0.0251(3) Uani 1 1 d . . .
C33A C 0.34989(11) 0.0605(2) 0.20631(10) 0.0259(5) Uiso 0.757(3) 1 d PD A 1
H33A H 0.3569 0.1221 0.2302 0.031 Uiso 0.757(3) 1 calc PR A 1
H33B H 0.3869 0.0202 0.2032 0.031 Uiso 0.757(3) 1 calc PR A 1
C35A C 0.27120(11) 0.1507(2) 0.15397(10) 0.0263(5) Uiso 0.757(3) 1 d PD A 1
H35A H 0.2437 0.0893 0.1569 0.032 Uiso 0.757(3) 1 calc PR A 1
H35B H 0.2631 0.1873 0.1206 0.032 Uiso 0.757(3) 1 calc PR A 1
C37A C 0.37379(13) 0.1916(3) 0.13738(12) 0.0345(7) Uiso 0.757(3) 1 d PD A 1
H37A H 0.3743 0.2493 0.1640 0.041 Uiso 0.757(3) 1 calc PR A 1
H37B H 0.3590 0.2243 0.1049 0.041 Uiso 0.757(3) 1 calc PR A 1
C39A C 0.33289(13) 0.0073(2) 0.11595(11) 0.0305(6) Uiso 0.757(3) 1 d PD A 1
H39A H 0.3691 -0.0346 0.1213 0.037 Uiso 0.757(3) 1 calc PR A 1
H39B H 0.2998 -0.0411 0.1237 0.037 Uiso 0.757(3) 1 calc PR A 1
C34A C 0.3043(2) -0.0155(4) 0.22985(16) 0.0289(12) Uiso 0.757(3) 1 d PD A 1
H34A H 0.3183 -0.0414 0.2635 0.043 Uiso 0.757(3) 1 calc PR A 1
H34B H 0.2977 -0.0777 0.2069 0.043 Uiso 0.757(3) 1 calc PR A 1
H34C H 0.2678 0.0242 0.2341 0.043 Uiso 0.757(3) 1 calc PR A 1
C36A C 0.25986(14) 0.2312(3) 0.19771(14) 0.0287(7) Uiso 0.757(3) 1 d PD A 1
H36A H 0.2195 0.2562 0.1955 0.043 Uiso 0.757(3) 1 calc PR A 1
H36B H 0.2860 0.2936 0.1946 0.043 Uiso 0.757(3) 1 calc PR A 1
H36C H 0.2668 0.1954 0.2310 0.043 Uiso 0.757(3) 1 calc PR A 1
C38A C 0.43631(17) 0.1537(3) 0.12907(17) 0.0462(9) Uiso 0.757(3) 1 d PD A 1
H38A H 0.4601 0.2156 0.1186 0.069 Uiso 0.757(3) 1 calc PR A 1
H38B H 0.4367 0.0980 0.1021 0.069 Uiso 0.757(3) 1 calc PR A 1
H38C H 0.4521 0.1231 0.1613 0.069 Uiso 0.757(3) 1 calc PR A 1
C40A C 0.3284(2) 0.0440(4) 0.05976(17) 0.0553(11) Uiso 0.757(3) 1 d PD A 1
H40A H 0.3286 -0.0198 0.0371 0.083 Uiso 0.757(3) 1 calc PR A 1
H40B H 0.3615 0.0908 0.0518 0.083 Uiso 0.757(3) 1 calc PR A 1
H40C H 0.2922 0.0845 0.0542 0.083 Uiso 0.757(3) 1 calc PR A 1
C33B C 0.3011(4) 0.0148(7) 0.1704(3) 0.0266(17) Uiso 0.243(3) 1 d PD A 2
H33C H 0.3096 -0.0473 0.1474 0.032 Uiso 0.243(3) 1 calc PR A 2
H33D H 0.2592 0.0311 0.1666 0.032 Uiso 0.243(3) 1 calc PR A 2
C35B C 0.3200(3) 0.2153(7) 0.1853(3) 0.0280(18) Uiso 0.243(3) 1 d PD A 2
H35C H 0.3332 0.2059 0.2215 0.034 Uiso 0.243(3) 1 calc PR A 2
H35D H 0.3421 0.2762 0.1702 0.034 Uiso 0.243(3) 1 calc PR A 2
C37B C 0.3997(4) 0.0910(7) 0.1635(4) 0.0319(19) Uiso 0.243(3) 1 d PD A 2
H37C H 0.4059 0.0817 0.2011 0.038 Uiso 0.243(3) 1 calc PR A 2
H37D H 0.4115 0.0221 0.1470 0.038 Uiso 0.243(3) 1 calc PR A 2
C39B C 0.3214(4) 0.1360(7) 0.0973(3) 0.0304(19) Uiso 0.243(3) 1 d PD A 2
H39C H 0.3553 0.1760 0.0840 0.036 Uiso 0.243(3) 1 calc PR A 2
H39D H 0.2872 0.1846 0.0949 0.036 Uiso 0.243(3) 1 calc PR A 2
C34B C 0.3141(6) -0.0213(11) 0.2285(4) 0.026(3) Uiso 0.243(3) 1 d PD A 2
H34D H 0.2906 -0.0851 0.2367 0.040 Uiso 0.243(3) 1 calc PR A 2
H34E H 0.3044 0.0384 0.2518 0.040 Uiso 0.243(3) 1 calc PR A 2
H34F H 0.3553 -0.0394 0.2326 0.040 Uiso 0.243(3) 1 calc PR A 2
C36B C 0.2562(4) 0.2419(9) 0.1838(5) 0.029(2) Uiso 0.243(3) 1 d PD A 2
H36D H 0.2496 0.3096 0.2027 0.044 Uiso 0.243(3) 1 calc PR A 2
H36E H 0.2345 0.1828 0.1999 0.044 Uiso 0.243(3) 1 calc PR A 2
H36F H 0.2431 0.2506 0.1479 0.044 Uiso 0.243(3) 1 calc PR A 2
C38B C 0.4404(3) 0.1779(7) 0.1460(3) 0.0222(16) Uiso 0.243(3) 1 d PD A 2
H38D H 0.4804 0.1573 0.1548 0.033 Uiso 0.243(3) 1 calc PR A 2
H38E H 0.4309 0.2466 0.1630 0.033 Uiso 0.243(3) 1 calc PR A 2
H38F H 0.4364 0.1869 0.1085 0.033 Uiso 0.243(3) 1 calc PR A 2
C40B C 0.3095(3) 0.0265(5) 0.0611(2) 0.0103(12) Uiso 0.243(3) 1 d PD A 2
H40D H 0.3024 0.0486 0.0252 0.015 Uiso 0.243(3) 1 calc PR A 2
H40E H 0.2755 -0.0125 0.0738 0.015 Uiso 0.243(3) 1 calc PR A 2
H40F H 0.3435 -0.0212 0.0630 0.015 Uiso 0.243(3) 1 calc PR A 2
O3 O 0.5000 0.9923(2) 0.2500 0.0447(6) Uani 1 2 d S . .
H3A H 0.4707(13) 0.941(3) 0.2356(12) 0.054 Uiso 1 1 d . . .
N6 N 0.4582(3) 0.2890(6) 0.2337(3) 0.085(2) Uiso 0.50 1 d P B -1
C41 C 0.4788(2) 0.3711(5) 0.2424(2) 0.0463(12) Uiso 0.50 1 d P B -1
C42 C 0.5011(5) 0.4729(3) 0.2561(3) 0.0433(12) Uiso 0.50 1 d P B -1
H42A H 0.5088 0.5150 0.2248 0.065 Uiso 0.50 1 calc PR B -1
H42B H 0.5374 0.4634 0.2759 0.065 Uiso 0.50 1 calc PR B -1
H42C H 0.4729 0.5118 0.2771 0.065 Uiso 0.50 1 calc PR B -1

loop_
_atom_site_aniso_label
_atom_site_aniso_U_11
_atom_site_aniso_U_22
_atom_site_aniso_U_33
_atom_site_aniso_U_23
_atom_site_aniso_U_13
_atom_site_aniso_U_12
Co1 0.01934(11) 0.01564(11) 0.01681(11) 0.00025(9) -0.00586(8) -0.00401(9)
S1 0.0303(2) 0.0183(2) 0.0184(2) 0.00141(16) -0.00516(17) -0.00612(17)
S2 0.0197(2) 0.0206(2) 0.0257(2) -0.00157(17) -0.00382(16) -0.00388(16)
O1 0.0454(9) 0.0203(7) 0.0265(7) -0.0044(6) -0.0078(6) -0.0068(6)
O2 0.0407(9) 0.0346(9) 0.0501(10) -0.0136(8) 0.0032(8) -0.0211(7)
N1 0.0201(7) 0.0162(7) 0.0181(7) -0.0001(5) -0.0056(5) -0.0031(5)
N2 0.0193(7) 0.0173(7) 0.0198(7) 0.0010(6) -0.0054(5) -0.0023(5)
N3 0.0220(7) 0.0198(7) 0.0194(7) -0.0007(6) -0.0063(6) -0.0063(6)
N4 0.0239(7) 0.0175(7) 0.0175(7) 0.0005(5) -0.0058(6) -0.0033(6)
C1 0.0200(8) 0.0231(8) 0.0175(8) 0.0009(7) -0.0043(6) 0.0015(7)
C2 0.0239(9) 0.0264(9) 0.0225(9) 0.0039(7) -0.0042(7) 0.0008(7)
C3 0.0274(9) 0.0389(11) 0.0192(9) 0.0054(8) -0.0061(7) 0.0033(8)
C4 0.0322(10) 0.0382(11) 0.0205(9) -0.0037(8) -0.0091(8) 0.0009(9)
C5 0.0288(10) 0.0284(10) 0.0229(9) -0.0052(8) -0.0081(7) -0.0014(8)
C6 0.0216(8) 0.0220(8) 0.0193(8) -0.0020(7) -0.0066(6) 0.0017(7)
C7 0.0221(8) 0.0184(8) 0.0207(8) -0.0025(7) -0.0070(6) 0.0006(6)
C8 0.0214(8) 0.0160(8) 0.0212(8) -0.0005(6) -0.0047(6) -0.0009(6)
C10 0.0247(9) 0.0233(9) 0.0352(11) 0.0029(8) -0.0040(8) -0.0073(7)
C9 0.0234(8) 0.0186(8) 0.0287(9) 0.0010(7) -0.0073(7) -0.0037(7)
C11 0.0301(10) 0.0255(10) 0.0294(10) 0.0078(8) -0.0012(8) -0.0073(8)
C12 0.0258(9) 0.0202(8) 0.0235(9) 0.0045(7) -0.0039(7) -0.0025(7)
C13 0.0327(10) 0.0256(9) 0.0218(9) 0.0053(7) -0.0043(7) -0.0022(8)
C14 0.0306(10) 0.0287(10) 0.0209(9) 0.0041(7) -0.0094(7) -0.0025(8)
C15 0.0225(8) 0.0237(9) 0.0226(9) 0.0020(7) -0.0077(7) -0.0037(7)
C16 0.0198(8) 0.0166(8) 0.0205(8) 0.0008(6) -0.0043(6) -0.0016(6)
C17 0.0201(8) 0.0283(9) 0.0187(8) 0.0051(7) -0.0055(6) -0.0057(7)
C18 0.0250(9) 0.0336(11) 0.0253(9) 0.0023(8) -0.0040(7) -0.0024(8)
C19 0.0233(9) 0.0470(13) 0.0276(10) 0.0050(9) -0.0021(8) -0.0031(9)
C20 0.0228(9) 0.0476(13) 0.0310(11) 0.0091(10) -0.0048(8) -0.0123(9)
C21 0.0269(9) 0.0330(11) 0.0294(10) 0.0071(8) -0.0083(8) -0.0126(8)
C22 0.0237(9) 0.0278(9) 0.0223(9) 0.0044(7) -0.0058(7) -0.0085(7)
C23 0.0275(9) 0.0273(9) 0.0232(9) -0.0002(7) -0.0055(7) -0.0103(8)
C24 0.0287(9) 0.0196(8) 0.0198(8) 0.0006(7) -0.0068(7) -0.0057(7)
C25 0.0328(10) 0.0274(10) 0.0232(9) -0.0032(8) -0.0079(8) -0.0078(8)
C26 0.0437(12) 0.0279(10) 0.0250(10) -0.0096(8) -0.0090(9) -0.0069(9)
C27 0.0407(12) 0.0306(11) 0.0262(10) -0.0103(8) -0.0025(8) -0.0011(9)
C28 0.0323(10) 0.0252(9) 0.0224(9) -0.0040(7) -0.0044(7) -0.0006(8)
C29 0.0299(10) 0.0320(11) 0.0334(11) -0.0100(9) -0.0011(8) 0.0015(8)
C30 0.0242(9) 0.0333(11) 0.0348(11) -0.0064(9) -0.0072(8) 0.0007(8)
C31 0.0256(9) 0.0226(9) 0.0229(9) -0.0032(7) -0.0074(7) -0.0014(7)
C32 0.0275(9) 0.0182(8) 0.0185(8) 0.0000(7) -0.0067(7) -0.0034(7)
N5 0.0228(7) 0.0264(8) 0.0261(8) 0.0026(7) -0.0023(6) 0.0046(6)
O3 0.0283(11) 0.0304(12) 0.0754(19) 0.000 -0.0031(12) 0.000

loop_
_atom_type_symbol
_atom_type_description
_atom_type_scat_dispersion_real
_atom_type_scat_dispersion_imag
_atom_type_scat_source
C C 0.0033 0.0016 'International Tables Vol C Tables 4.2.6.8 and 6.1.1.4'
H H 0.0000 0.0000 'International Tables Vol C Tables 4.2.6.8 and 6.1.1.4'
N N 0.0061 0.0033 'International Tables Vol C Tables 4.2.6.8 and 6.1.1.4'
Co Co 0.3494 0.9721 'International Tables Vol C Tables 4.2.6.8 and 6.1.1.4'
S S 0.1246 0.1234 'International Tables Vol C Tables 4.2.6.8 and 6.1.1.4'
O O 0.0106 0.0060 'International Tables Vol C Tables 4.2.6.8 and 6.1.1.4'

loop_
_geom_angle_atom_site_label_1
_geom_angle_atom_site_label_2
_geom_angle_atom_site_label_3
_geom_angle
N1 Co1 N3 173.29(7)
N1 Co1 N2 84.37(6)
N3 Co1 N2 91.01(6)
N1 Co1 N4 90.67(6)
N3 Co1 N4 84.22(7)
N2 Co1 N4 86.99(6)
N1 Co1 S1 96.73(5)
N3 Co1 S1 87.69(5)
N2 Co1 S1 177.35(5)
N4 Co1 S1 90.58(5)
N1 Co1 S2 87.88(5)
N3 Co1 S2 97.00(5)
N2 Co1 S2 90.02(5)
N4 Co1 S2 176.79(5)
S1 Co1 S2 92.43(2)
C1 S1 Co1 109.56(7)
C17 S2 Co1 109.22(7)
C7 N1 C8 117.59(15)
C7 N1 Co1 130.23(13)
C8 N1 Co1 110.42(11)
C15 N2 C16 119.56(16)
C15 N2 Co1 128.99(13)
C16 N2 Co1 111.20(11)
C23 N3 C24 117.83(16)
C23 N3 Co1 130.17(14)
C24 N3 Co1 110.43(12)
C31 N4 C32 119.32(17)
C31 N4 Co1 129.25(13)
C32 N4 Co1 111.12(12)
C2 C1 C6 118.76(17)
C2 C1 S1 113.95(14)
C6 C1 S1 127.28(14)
C3 C2 C1 121.94(19)
C3 C2 H2 119.0
C1 C2 H2 119.0
C2 C3 C4 119.64(19)
C2 C3 H3 120.2
C4 C3 H3 120.2
C5 C4 C3 119.21(19)
C5 C4 H4 120.4
C3 C4 H4 120.4
C4 C5 C6 122.54(19)
C4 C5 H5 118.7
C6 C5 H5 118.7
C1 C6 C5 117.90(17)
C1 C6 C7 127.74(16)
C5 C6 C7 114.29(17)
O1 C7 N1 121.64(18)
O1 C7 C6 117.19(16)
N1 C7 C6 121.13(16)
C9 C8 N1 127.85(16)
C9 C8 C16 116.60(17)
N1 C8 C16 115.48(15)
C11 C10 C9 122.16(18)
C11 C10 H10 118.9
C9 C10 H10 118.9
C8 C9 C10 120.86(18)
C8 C9 H9 119.6
C10 C9 H9 119.6
C10 C11 C12 119.22(19)
C10 C11 H11 120.4
C12 C11 H11 120.4
C11 C12 C16 118.38(17)
C11 C12 C13 124.22(18)
C16 C12 C13 117.40(17)
C14 C13 C12 119.54(18)
C14 C13 H13 120.2
C12 C13 H13 120.2
C13 C14 C15 119.46(17)
C13 C14 H14 120.3
C15 C14 H14 120.3
N2 C15 C14 122.23(17)
N2 C15 H15 118.9
C14 C15 H15 118.9
N2 C16 C12 121.66(16)
N2 C16 C8 115.78(16)
C12 C16 C8 122.56(16)
C18 C17 C22 118.72(17)
C18 C17 S2 114.30(15)
C22 C17 S2 126.98(16)
C19 C18 C17 122.2(2)
C19 C18 H18 118.9
C17 C18 H18 118.9
C18 C19 C20 119.3(2)
C18 C19 H19 120.3
C20 C19 H19 120.3
C21 C20 C19 119.40(19)
C21 C20 H20 120.3
C19 C20 H20 120.3
C20 C21 C22 122.9(2)
C20 C21 H21 118.6
C22 C21 H21 118.6
C17 C22 C21 117.5(2)
C17 C22 C23 128.37(17)
C21 C22 C23 114.07(18)
O2 C23 N3 121.8(2)
O2 C23 C22 117.14(18)
N3 C23 C22 121.04(17)
C25 C24 N3 127.98(18)
C25 C24 C32 116.53(19)
N3 C24 C32 115.44(16)
C24 C25 C26 121.21(19)
C24 C25 H25 119.4
C26 C25 H25 119.4
C27 C26 C25 121.88(18)
C27 C26 H26 119.1
C25 C26 H26 119.1
C26 C27 C28 119.5(2)
C26 C27 H27 120.3
C28 C27 H27 120.3
C29 C28 C32 117.32(18)
C29 C28 C27 124.3(2)
C32 C28 C27 118.36(19)
C30 C29 C28 119.8(2)
C30 C29 H29 120.1
C28 C29 H29 120.1
C29 C30 C31 119.51(19)
C29 C30 H30 120.2
C31 C30 H30 120.2
N4 C31 C30 122.27(17)
N4 C31 H31 118.9
C30 C31 H31 118.9
N4 C32 C28 121.63(17)
N4 C32 C24 115.97(17)
C28 C32 C24 122.40(17)
C33B N5 C37A 171.4(4)
C33B N5 C35A 78.5(4)
C37A N5 C35A 110.01(19)
C33B N5 C39B 114.4(5)
C37A N5 C39B 69.9(4)
C35A N5 C39B 77.0(4)
C33B N5 C33A 63.9(3)
C37A N5 C33A 110.67(19)
C35A N5 C33A 110.70(18)
C39B N5 C33A 170.8(4)
C33B N5 C39A 65.4(4)
C37A N5 C39A 111.70(19)
C35A N5 C39A 107.64(18)
C39B N5 C39A 66.0(3)
C33A N5 C39A 106.03(18)
C33B N5 C37B 111.6(5)
C37A N5 C37B 59.9(3)
C35A N5 C37B 162.2(4)
C39B N5 C37B 109.8(5)
C33A N5 C37B 64.4(3)
C39A N5 C37B 90.0(4)
C33B N5 C35B 114.0(5)
C37A N5 C35B 70.7(3)
C35A N5 C35B 60.9(3)
C39B N5 C35B 104.8(5)
C33A N5 C35B 83.7(3)
C39A N5 C35B 167.5(3)
C37B N5 C35B 101.3(4)
N5 C33A C34A 114.1(2)
N5 C33A H33A 108.7
C34A C33A H33A 108.7
N5 C33A H33B 108.7
C34A C33A H33B 108.7
H33A C33A H33B 107.6
N5 C35A C36A 114.4(2)
N5 C35A H35A 108.7
C36A C35A H35A 108.7
N5 C35A H35B 108.7
C36A C35A H35B 108.7
H35A C35A H35B 107.6
N5 C37A C38A 115.4(3)
N5 C37A H37A 108.4
C38A C37A H37A 108.4
N5 C37A H37B 108.4
C38A C37A H37B 108.4
H37A C37A H37B 107.5
C40A C39A N5 111.5(3)
C40A C39A H39A 109.3
N5 C39A H39A 109.3
C40A C39A H39B 109.3
N5 C39A H39B 109.3
H39A C39A H39B 108.0
C33A C34A H34A 109.5
C33A C34A H34B 109.5
H34A C34A H34B 109.5
C33A C34A H34C 109.5
H34A C34A H34C 109.5
H34B C34A H34C 109.5
C35A C36A H36A 109.5
C35A C36A H36B 109.5
H36A C36A H36B 109.5
C35A C36A H36C 109.5
H36A C36A H36C 109.5
H36B C36A H36C 109.5
C37A C38A H38A 109.5
C37A C38A H38B 109.5
H38A C38A H38B 109.5
C37A C38A H38C 109.5
H38A C38A H38C 109.5
H38B C38A H38C 109.5
C39A C40A H40A 109.5
C39A C40A H40B 109.5
H40A C40A H40B 109.5
C39A C40A H40C 109.5
H40A C40A H40C 109.5
H40B C40A H40C 109.5
N5 C33B C34B 115.2(7)
N5 C33B H33C 108.5
C34B C33B H33C 108.5
N5 C33B H33D 108.5
C34B C33B H33D 108.5
H33C C33B H33D 107.5
C36B C35B N5 110.8(7)
C36B C35B H35C 109.5
N5 C35B H35C 109.5
C36B C35B H35D 109.5
N5 C35B H35D 109.5
H35C C35B H35D 108.1
C38B C37B N5 119.0(7)
C38B C37B H37C 107.6
N5 C37B H37C 107.6
C38B C37B H37D 107.6
N5 C37B H37D 107.6
H37C C37B H37D 107.0
N5 C39B C40B 111.4(6)
N5 C39B H39C 109.3
C40B C39B H39C 109.3
N5 C39B H39D 109.3
C40B C39B H39D 109.3
H39C C39B H39D 108.0
C33B C34B H34D 109.5
C33B C34B H34E 109.5
H34D C34B H34E 109.5
C33B C34B H34F 109.5
H34D C34B H34F 109.5
H34E C34B H34F 109.5
C35B C36B H36D 109.5
C35B C36B H36E 109.5
H36D C36B H36E 109.5
C35B C36B H36F 109.5
H36D C36B H36F 109.5
H36E C36B H36F 109.5
C37B C38B H38D 109.5
C37B C38B H38E 109.5
H38D C38B H38E 109.5
C37B C38B H38F 109.5
H38D C38B H38F 109.5
H38E C38B H38F 109.5
C39B C40B H40D 109.5
C39B C40B H40E 109.5
H40D C40B H40E 109.5
C39B C40B H40F 109.5
H40D C40B H40F 109.5
H40E C40B H40F 109.5
N6 C41 C42 175.7(8)

loop_
_geom_bond_atom_site_label_1
_geom_bond_atom_site_label_2
_geom_bond_distance
Co1 N1 1.9432(14)
Co1 N3 1.9459(15)
Co1 N2 1.9703(15)
Co1 N4 1.9731(16)
Co1 S1 2.1905(6)
Co1 S2 2.2012(6)
S1 C1 1.7394(19)
S2 C17 1.7444(19)
O1 C7 1.244(2)
O2 C23 1.242(2)
N1 C7 1.363(2)
N1 C8 1.407(2)
N2 C15 1.324(2)
N2 C16 1.366(2)
N3 C23 1.364(2)
N3 C24 1.411(3)
N4 C31 1.323(2)
N4 C32 1.367(2)
C1 C2 1.411(3)
C1 C6 1.412(3)
C2 C3 1.382(3)
C2 H2 0.9500
C3 C4 1.395(3)
C3 H3 0.9500
C4 C5 1.381(3)
C4 H4 0.9500
C5 C6 1.413(2)
C5 H5 0.9500
C6 C7 1.502(3)
C8 C9 1.393(2)
C8 C16 1.428(2)
C10 C11 1.375(3)
C10 C9 1.409(3)
C10 H10 0.9500
C9 H9 0.9500
C11 C12 1.413(3)
C11 H11 0.9500
C12 C16 1.414(3)
C12 C13 1.421(3)
C13 C14 1.370(3)
C13 H13 0.9500
C14 C15 1.406(3)
C14 H14 0.9500
C15 H15 0.9500
C17 C18 1.410(3)
C17 C22 1.412(3)
C18 C19 1.386(3)
C18 H18 0.9500
C19 C20 1.386(3)
C19 H19 0.9500
C20 C21 1.379(3)
C20 H20 0.9500
C21 C22 1.414(3)
C21 H21 0.9500
C22 C23 1.506(3)
C24 C25 1.395(3)
C24 C32 1.423(3)
C25 C26 1.408(3)
C25 H25 0.9500
C26 C27 1.366(3)
C26 H26 0.9500
C27 C28 1.416(3)
C27 H27 0.9500
C28 C29 1.411(3)
C28 C32 1.416(3)
C29 C30 1.368(3)
C29 H29 0.9500
C30 C31 1.401(3)
C30 H30 0.9500
C31 H31 0.9500
N5 C33B 1.408(8)
N5 C37A 1.485(3)
N5 C35A 1.520(3)
N5 C39B 1.522(9)
N5 C33A 1.525(3)
N5 C39A 1.552(3)
N5 C37B 1.574(9)
N5 C35B 1.611(8)
C33A C34A 1.541(5)
C33A H33A 0.9900
C33A H33B 0.9900
C35A C36A 1.533(4)
C35A H35A 0.9900
C35A H35B 0.9900
C37A C38A 1.533(5)
C37A H37A 0.9900
C37A H37B 0.9900
C39A C40A 1.527(5)
C39A H39A 0.9900
C39A H39B 0.9900
C34A H34A 0.9800
C34A H34B 0.9800
C34A H34C 0.9800
C36A H36A 0.9800
C36A H36B 0.9800
C36A H36C 0.9800
C38A H38A 0.9800
C38A H38B 0.9800
C38A H38C 0.9800
C40A H40A 0.9800
C40A H40B 0.9800
C40A H40C 0.9800
C33B C34B 1.595(12)
C33B H33C 0.9900
C33B H33D 0.9900
C35B C36B 1.506(11)
C35B H35C 0.9900
C35B H35D 0.9900
C37B C38B 1.498(10)
C37B H37C 0.9900
C37B H37D 0.9900
C39B C40B 1.662(10)
C39B H39C 0.9900
C39B H39D 0.9900
C34B H34D 0.9800
C34B H34E 0.9800
C34B H34F 0.9800
C36B H36D 0.9800
C36B H36E 0.9800
C36B H36F 0.9800
C38B H38D 0.9800
C38B H38E 0.9800
C38B H38F 0.9800
C40B H40D 0.9800
C40B H40E 0.9800
C40B H40F 0.9800
O3 H3A 0.99(3)
N6 C41 1.137(9)
C41 C42 1.398(8)
C42 H42A 0.9800
C42 H42B 0.9800
C42 H42C 0.9800

loop_
_geom_hbond_atom_site_label_D
_geom_hbond_atom_site_label_H
_geom_hbond_atom_site_label_A
_geom_hbond_distance_DH
_geom_hbond_distance_HA
_geom_hbond_distance_DA
_geom_hbond_angle_DHA
O3 H3A O1 0.99(3) 1.79(3) 2.775(2) 173(3)
